data_7218221
loop_
_publ_author_name
'Pfeiffer, Constance R.'
'Fowler, Drew A.'
'Teat, Simon'
'Atwood, Jerry L.'

_publ_section_title
;
 Cocrystallization of pyrogallol[4]arenes with 1-(2-pyridylazo)-2-naphthol
;
_journal_issue 47
_journal_name_full CrystEngComm
_journal_page_first 10760
_journal_paper_doi 10.1039/C4CE01768D
_journal_volume 16
_journal_year 2014
_chemical_formula_moiety 'C40 H48 O12, 2(C15 H22 O1 N3), C3 H8 O12, 2(H2 O1)'
_chemical_formula_sum 'C73 H82 N6 O17'
_chemical_formula_weight 1315.45
_chemical_name_common 'C-propylpyrogallol[4]arene with 1-(2-pyridylazo)-2-napthol'
_space_group_IT_number 2
_symmetry_cell_setting triclinic
_symmetry_Int_Tables_number 2
_symmetry_space_group_name_Hall '-P 1'
_symmetry_space_group_name_H-M 'P -1'
_atom_sites_solution_hydrogens geom
_atom_sites_solution_primary direct
_atom_sites_solution_secondary difmap
_audit_creation_method SHELXL-97
_cell_angle_alpha 109.763(3)
_cell_angle_beta 92.291(3)
_cell_angle_gamma 112.029(3)
_cell_formula_units_Z 2
_cell_length_a 12.618(3)
_cell_length_b 15.758(3)
_cell_length_c 18.702(4)
_cell_measurement_reflns_used 6022
_cell_measurement_temperature 100(2)
_cell_measurement_theta_max 28.9
_cell_measurement_theta_min 2.9
_cell_volume 3184.2(12)
_computing_cell_refinement 'APEX2 (Bruker AXS, 2008)'
_computing_data_collection 'APEX2 (Bruker AXS, 2008)'
_computing_data_reduction 'APEX2 (Bruker AXS, 2008)'
_computing_molecular_graphics 'X-SEED, Barbour, 2001'
_computing_publication_material 'CIFTAB (Sheldrick, 2013)'
_computing_structure_refinement 'SHELXL-1997 (Sheldrick, 1997)'
_computing_structure_solution 'SHELXS-1997 (Sheldrick, 1997)'
_diffrn_ambient_temperature 100(2)
_diffrn_measured_fraction_theta_full 0.994
_diffrn_measured_fraction_theta_max 0.994
_diffrn_measurement_device_type 'Bruker APEXII CCD diffractometer'
_diffrn_measurement_method '\w/\q scans'
_diffrn_radiation_monochromator graphite
_diffrn_radiation_type synchrotron
_diffrn_radiation_wavelength 0.77490
_diffrn_reflns_av_R_equivalents 0.0600
_diffrn_reflns_av_sigmaI/netI 0.0763
_diffrn_reflns_limit_h_max 15
_diffrn_reflns_limit_h_min -15
_diffrn_reflns_limit_k_max 19
_diffrn_reflns_limit_k_min -19
_diffrn_reflns_limit_l_max 23
_diffrn_reflns_limit_l_min -23
_diffrn_reflns_number 36020
_diffrn_reflns_theta_full 29.01
_diffrn_reflns_theta_max 29.01
_diffrn_reflns_theta_min 2.86
_diffrn_source 'Advanced Light Source Station 11.3.1'
_diffrn_standards_decay_% 0.0
_exptl_absorpt_coefficient_mu 0.109
_exptl_absorpt_correction_T_max 0.99
_exptl_absorpt_correction_T_min 0.92
_exptl_absorpt_correction_type multi-scan
_exptl_absorpt_process_details
;
 Data were corrected for decay and absorption using the program SADABS 
 (Sheldrick, G. M. (2003). SADABS. Version 2.10. University of
 G\"ottingen, Germany).
;
_exptl_crystal_colour orange
_exptl_crystal_density_diffrn 1.372
_exptl_crystal_density_method 'not measured'
_exptl_crystal_description plate
_exptl_crystal_F_000 1396
_exptl_crystal_size_max 0.10
_exptl_crystal_size_mid 0.05
_exptl_crystal_size_min 0.01
_refine_diff_density_max 0.513
_refine_diff_density_min -0.841
_refine_diff_density_rms 0.064
_refine_ls_extinction_method none
_refine_ls_goodness_of_fit_ref 1.036
_refine_ls_hydrogen_treatment constr
_refine_ls_matrix_type full
_refine_ls_number_parameters 887
_refine_ls_number_reflns 13007
_refine_ls_number_restraints 1
_refine_ls_restrained_S_all 1.048
_refine_ls_R_factor_all 0.0890
_refine_ls_R_factor_gt 0.0615
_refine_ls_shift/su_max 0.000
_refine_ls_shift/su_mean 0.000
_refine_ls_structure_factor_coef Fsqd
_refine_ls_weighting_details 'calc w=1/[\s^2^(Fo^2^)+(0.0901P)^2^+1.4438P] where P=(Fo^2^+2Fc^2^)/3'
_refine_ls_weighting_scheme calc
_refine_ls_wR_factor_gt 0.1671
_refine_ls_wR_factor_ref 0.1892
_reflns_number_gt 9103
_reflns_number_total 13007
_reflns_threshold_expression >2sigma(I)
_cod_data_source_file c4ce01768d1.cif
_cod_data_source_block 3cp32d
_cod_depositor_comments 'Adding full bibliography for 7218212--7218223.cif.'
_cod_original_cell_volume 3184.1(11)
_cod_database_code 7218221

loop_
_symmetry_equiv_pos_as_xyz
'x, y, z'
'-x, -y, -z'

loop_
_atom_site_label
_atom_site_type_symbol
_atom_site_fract_x
_atom_site_fract_y
_atom_site_fract_z
_atom_site_U_iso_or_equiv
_atom_site_adp_type
_atom_site_occupancy
_atom_site_symmetry_multiplicity
_atom_site_calc_flag
_atom_site_refinement_flags
_atom_site_disorder_assembly
_atom_site_disorder_group
O1 O -0.00116(15) 0.52271(12) 0.37086(10) 0.0267(4) Uani 1 1 d . . .
H1 H -0.0248 0.5587 0.4045 0.032 Uiso 1 1 calc R . .
C1 C -0.1326(2) 0.25363(18) 0.27608(14) 0.0226(5) Uani 1 1 d . . .
H13 H -0.1230 0.2030 0.2353 0.027 Uiso 1 1 calc R . .
O1I O 0.4926(3) 0.0755(4) 0.4615(2) 0.142(2) Uani 1 1 d . . .
H1I H 0.5567 0.0718 0.4679 0.170 Uiso 1 1 calc R . .
C1I C 0.3812(5) 0.1504(5) 0.5062(4) 0.117(2) Uani 1 1 d D . .
H1I1 H 0.3744 0.1528 0.4547 0.175 Uiso 1 1 calc R . .
H1I2 H 0.3842 0.2120 0.5448 0.175 Uiso 1 1 calc R . .
H1I3 H 0.3135 0.0942 0.5074 0.175 Uiso 1 1 calc R . .
O1P O 0.12360(19) 0.44621(16) 0.76544(12) 0.0454(5) Uani 1 1 d . . .
N1P N 0.0453(2) 0.31503(16) 0.53017(13) 0.0326(5) Uani 1 1 d . . .
C1P C 0.1969(2) 0.4287(2) 0.79820(16) 0.0335(6) Uani 1 1 d . . .
O1W O 0.54811(15) 0.36644(13) 0.48703(10) 0.0282(4) Uani 1 1 d . . .
O2 O -0.16522(17) 0.47740(13) 0.45393(10) 0.0319(4) Uani 1 1 d . . .
H2 H -0.1967 0.4577 0.4874 0.038 Uiso 1 1 calc R . .
C2 C -0.0583(2) 0.35167(18) 0.29189(13) 0.0225(5) Uani 1 1 d . . .
C2I C 0.4847(6) 0.1390(4) 0.5235(3) 0.108(2) Uani 1 1 d D . .
H2I H 0.5470 0.2026 0.5259 0.129 Uiso 1 1 calc R . .
O2P O 0.46285(16) 0.61395(13) 0.36416(10) 0.0305(4) Uani 1 1 d . . .
N2P N 0.1413(2) 0.32766(17) 0.64126(13) 0.0319(5) Uani 1 1 d . . .
H2P H 0.1057 0.3636 0.6667 0.038 Uiso 1 1 calc R . .
C2P C 0.2450(2) 0.3602(2) 0.75594(16) 0.0337(6) Uani 1 1 d . . .
O2W O 0.8287(2) 0.2443(2) 0.60757(15) 0.0357(6) Uani 0.85 1 d P A 1
O3 O -0.30625(17) 0.28319(14) 0.42828(11) 0.0330(4) Uani 1 1 d . . .
H3 H -0.3106 0.2325 0.4359 0.040 Uiso 1 1 calc R . .
C3 C -0.0740(2) 0.42495(17) 0.35192(14) 0.0229(5) Uani 1 1 d . . .
C3I C 0.5154(6) 0.1376(5) 0.5976(4) 0.129(2) Uani 1 1 d . . .
H3I1 H 0.5891 0.1304 0.6007 0.194 Uiso 1 1 calc R . .
H3I2 H 0.4540 0.0818 0.6043 0.194 Uiso 1 1 calc R . .
H3I3 H 0.5240 0.1997 0.6385 0.194 Uiso 1 1 calc R . .
N3P N 0.2165(2) 0.31216(16) 0.67824(13) 0.0320(5) Uani 1 1 d . . .
C3P C 0.3300(2) 0.3413(2) 0.79540(16) 0.0337(6) Uani 1 1 d . . .
O4 O -0.26626(16) 0.13471(13) 0.45136(10) 0.0299(4) Uani 1 1 d . . .
H4 H -0.2322 0.1512 0.4966 0.036 Uiso 1 1 calc R . .
C4 C -0.1580(2) 0.39981(18) 0.39574(14) 0.0250(5) Uani 1 1 d . . .
N4P N 0.2054(2) 0.64400(17) 0.23887(13) 0.0343(5) Uani 1 1 d . . .
C4P C 0.3800(2) 0.2774(2) 0.75687(17) 0.0355(6) Uani 1 1 d . . .
H4P H 0.3581 0.2441 0.7022 0.043 Uiso 1 1 calc R . .
O5 O -0.14130(17) 0.05285(14) 0.50305(10) 0.0328(4) Uani 1 1 d . . .
H5 H -0.0914 0.0331 0.5132 0.039 Uiso 1 1 calc R . .
C5 C -0.2292(2) 0.30145(19) 0.37908(14) 0.0248(5) Uani 1 1 d . . .
N5P N 0.32487(18) 0.56476(15) 0.23908(12) 0.0260(5) Uani 1 1 d . . .
H5P H 0.3467 0.5984 0.2894 0.031 Uiso 1 1 calc R . .
C5P C 0.4598(3) 0.2618(2) 0.79635(18) 0.0405(7) Uani 1 1 d . . .
H16 H 0.4936 0.2188 0.7689 0.049 Uiso 1 1 calc R . .
O6 O -0.05321(17) -0.06172(13) 0.40698(10) 0.0292(4) Uani 1 1 d . . .
H6 H -0.0314 -0.0982 0.3724 0.035 Uiso 1 1 calc R . .
C6 C -0.2206(2) 0.22604(18) 0.31726(14) 0.0227(5) Uani 1 1 d . . .
N6P N 0.36679(18) 0.49998(15) 0.20412(12) 0.0250(4) Uani 1 1 d . . .
C6P C 0.4923(3) 0.3094(2) 0.87755(18) 0.0431(7) Uani 1 1 d . . .
H6P H 0.5480 0.2989 0.9051 0.052 Uiso 1 1 calc R . .
O7 O 0.07652(16) -0.14734(13) 0.32033(10) 0.0299(4) Uani 1 1 d . . .
H7 H 0.1294 -0.1482 0.3485 0.036 Uiso 1 1 calc R . .
C7 C -0.3030(2) 0.11788(18) 0.29584(15) 0.0263(5) Uani 1 1 d . . .
H17 H -0.3664 0.1176 0.3263 0.032 Uiso 1 1 calc R . .
C7P C 0.4425(3) 0.3712(2) 0.91628(18) 0.0412(7) Uani 1 1 d . . .
H7P H 0.4627 0.4017 0.9711 0.049 Uiso 1 1 calc R . .
O8 O 0.31047(18) -0.04937(15) 0.34402(12) 0.0398(5) Uani 1 1 d . . .
H8 H 0.3758 -0.0020 0.3651 0.048 Uiso 1 1 calc R . .
C8 C -0.1953(2) 0.00414(17) 0.27098(14) 0.0244(5) Uani 1 1 d . . .
H18 H -0.2071 -0.0059 0.2177 0.029 Uiso 1 1 calc R . .
C8P C 0.3634(2) 0.3904(2) 0.87732(16) 0.0371(6) Uani 1 1 d . . .
O9 O 0.41092(15) 0.10579(14) 0.29667(11) 0.0339(4) Uani 1 1 d . . .
H9 H 0.4296 0.1666 0.3088 0.041 Uiso 1 1 calc R . .
C9 C -0.2413(2) 0.06352(18) 0.32143(14) 0.0247(5) Uani 1 1 d . . .
C9P C 0.3146(3) 0.4578(2) 0.91697(17) 0.0402(7) Uani 1 1 d . . .
H9P H 0.3376 0.4900 0.9717 0.048 Uiso 1 1 calc R . .
O10 O 0.39322(15) 0.28396(13) 0.35483(10) 0.0263(4) Uani 1 1 d . . .
H10 H 0.4242 0.3229 0.4008 0.032 Uiso 1 1 calc R . .
C10 C -0.2224(2) 0.07685(18) 0.39920(15) 0.0264(5) Uani 1 1 d . . .
C10P C 0.2384(3) 0.4779(2) 0.88115(17) 0.0404(7) Uani 1 1 d . . .
H10P H 0.2112 0.5250 0.9105 0.048 Uiso 1 1 calc R . .
O11 O 0.35723(15) 0.43698(13) 0.44880(10) 0.0271(4) Uani 1 1 d . . .
H11 H 0.3766 0.4982 0.4632 0.033 Uiso 1 1 calc R . .
C11 C -0.1601(2) 0.03373(18) 0.42527(14) 0.0256(5) Uani 1 1 d . . .
C11P C 0.1172(2) 0.28652(18) 0.56019(15) 0.0286(5) Uani 1 1 d . . .
O12 O 0.20287(15) 0.49980(12) 0.39746(10) 0.0269(4) Uani 1 1 d . . .
H12 H 0.1479 0.5076 0.3778 0.032 Uiso 1 1 calc R . .
C12 C -0.1156(2) -0.02474(17) 0.37370(14) 0.0245(5) Uani 1 1 d . . .
C12P C 0.1652(3) 0.2247(2) 0.51699(16) 0.0347(6) Uani 1 1 d . . .
H12P H 0.2148 0.2055 0.5413 0.042 Uiso 1 1 calc R . .
C13 C -0.1332(2) -0.04087(17) 0.29524(14) 0.0241(5) Uani 1 1 d . . .
C13P C 0.1386(3) 0.1920(2) 0.43753(15) 0.0335(6) Uani 1 1 d . . .
H13P H 0.1695 0.1494 0.4058 0.040 Uiso 1 1 calc R . .
C14 C -0.0817(2) -0.10430(18) 0.24060(14) 0.0241(5) Uani 1 1 d . . .
H14 H -0.0975 -0.1634 0.2544 0.029 Uiso 1 1 calc R . .
C14P C 0.0666(2) 0.22205(19) 0.40467(15) 0.0306(6) Uani 1 1 d . . .
H14P H 0.0479 0.2012 0.3501 0.037 Uiso 1 1 calc R . .
C15 C 0.0994(2) 0.02770(17) 0.22912(13) 0.0231(5) Uani 1 1 d . . .
H15 H 0.0490 0.0454 0.2038 0.028 Uiso 1 1 calc R . .
C15P C 0.0223(2) 0.2827(2) 0.45243(16) 0.0337(6) Uani 1 1 d . . .
H15P H -0.0273 0.3030 0.4293 0.040 Uiso 1 1 calc R . .
C16 C 0.0501(2) -0.04884(17) 0.25447(13) 0.0231(5) Uani 1 1 d . . .
C16P C 0.4934(2) 0.54668(18) 0.32678(14) 0.0262(5) Uani 1 1 d . . .
C17 C 0.1244(2) -0.07279(18) 0.29248(14) 0.0260(5) Uani 1 1 d . . .
C17P C 0.4453(2) 0.48878(18) 0.24383(14) 0.0249(5) Uani 1 1 d . . .
C18 C 0.2445(2) -0.02086(19) 0.30551(14) 0.0289(6) Uani 1 1 d . . .
C18P C 0.4860(2) 0.41382(18) 0.20112(14) 0.0250(5) Uani 1 1 d . . .
C19 C 0.2914(2) 0.05613(19) 0.27960(15) 0.0277(5) Uani 1 1 d . . .
C19P C 0.4456(2) 0.35780(19) 0.12209(15) 0.0280(5) Uani 1 1 d . . .
H19P H 0.3898 0.3681 0.0944 0.034 Uiso 1 1 calc R . .
C20 C 0.2189(2) 0.08002(17) 0.23890(14) 0.0238(5) Uani 1 1 d . . .
C20P C 0.4856(2) 0.2877(2) 0.08360(16) 0.0331(6) Uani 1 1 d . . .
H20P H 0.4575 0.2505 0.0297 0.040 Uiso 1 1 calc R . .
C21 C 0.2659(2) 0.16027(18) 0.20585(14) 0.0251(5) Uani 1 1 d . . .
H21 H 0.3521 0.1813 0.2116 0.030 Uiso 1 1 calc R . .
C21P C 0.5668(2) 0.2711(2) 0.12320(16) 0.0337(6) Uani 1 1 d . . .
H21P H 0.5938 0.2226 0.0965 0.040 Uiso 1 1 calc R . .
C22 C 0.1599(2) 0.27520(17) 0.22904(14) 0.0230(5) Uani 1 1 d . . .
H22 H 0.1132 0.2350 0.1789 0.028 Uiso 1 1 calc R . .
C22P C 0.6076(2) 0.3254(2) 0.20122(16) 0.0320(6) Uani 1 1 d . . .
H22P H 0.6631 0.3140 0.2282 0.038 Uiso 1 1 calc R . .
C23 C 0.2451(2) 0.25021(17) 0.25386(14) 0.0232(5) Uani 1 1 d . . .
C23P C 0.5685(2) 0.39733(19) 0.24151(15) 0.0273(5) Uani 1 1 d . . .
C24 C 0.3116(2) 0.30895(18) 0.32777(14) 0.0236(5) Uani 1 1 d . . .
C24P C 0.6112(2) 0.4544(2) 0.32309(15) 0.0296(6) Uani 1 1 d . . .
H24P H 0.6661 0.4420 0.3495 0.036 Uiso 1 1 calc R . .
C25 C 0.2937(2) 0.39002(18) 0.37486(13) 0.0227(5) Uani 1 1 d . . .
C25P C 0.5765(2) 0.52444(19) 0.36339(15) 0.0283(5) Uani 1 1 d . . .
H25P H 0.6075 0.5601 0.4172 0.034 Uiso 1 1 calc R . .
C26 C 0.2103(2) 0.41529(17) 0.34748(14) 0.0230(5) Uani 1 1 d . . .
C26P C 0.2462(2) 0.57994(19) 0.19642(15) 0.0274(5) Uani 1 1 d . . .
C27 C 0.1394(2) 0.35664(18) 0.27419(14) 0.0228(5) Uani 1 1 d . . .
C27P C 0.2139(2) 0.5321(2) 0.11631(15) 0.0303(6) Uani 1 1 d . . .
H27P H 0.2442 0.4865 0.0884 0.036 Uiso 1 1 calc R . .
C28 C 0.0399(2) 0.37796(18) 0.24717(14) 0.0229(5) Uani 1 1 d . . .
H28 H 0.0707 0.4508 0.2596 0.027 Uiso 1 1 calc R . .
C28P C 0.1366(2) 0.5531(2) 0.07885(16) 0.0349(6) Uani 1 1 d . . .
H28P H 0.1123 0.5218 0.0242 0.042 Uiso 1 1 calc R . .
C29 C -0.3613(2) 0.0705(2) 0.21017(16) 0.0314(6) Uani 1 1 d . . .
H29A H -0.3946 0.1136 0.1992 0.038 Uiso 1 1 calc R . .
H29B H -0.3009 0.0679 0.1784 0.038 Uiso 1 1 calc R . .
C29P C 0.0947(3) 0.6200(2) 0.12119(17) 0.0390(7) Uani 1 1 d . . .
H29P H 0.0422 0.6362 0.0963 0.047 Uiso 1 1 calc R . .
C30 C -0.4574(3) -0.0334(2) 0.18525(18) 0.0408(7) Uani 1 1 d . . .
H30A H -0.4240 -0.0781 0.1928 0.049 Uiso 1 1 calc R . .
H30B H -0.5166 -0.0322 0.2183 0.049 Uiso 1 1 calc R . .
C30P C 0.1304(3) 0.6624(2) 0.19994(17) 0.0387(7) Uani 1 1 d . . .
H30P H 0.1003 0.7077 0.2288 0.046 Uiso 1 1 calc R . .
C31 C -0.5154(3) -0.0734(3) 0.1012(2) 0.0616(11) Uani 1 1 d . . .
H31A H -0.5769 -0.1400 0.0874 0.092 Uiso 1 1 calc R . .
H31B H -0.4574 -0.0763 0.0683 0.092 Uiso 1 1 calc R . .
H31C H -0.5494 -0.0297 0.0937 0.092 Uiso 1 1 calc R . .
C32 C -0.1361(2) -0.14320(18) 0.15540(14) 0.0256(5) Uani 1 1 d . . .
H32A H -0.1179 -0.0868 0.1387 0.031 Uiso 1 1 calc R . .
H32B H -0.2218 -0.1766 0.1488 0.031 Uiso 1 1 calc R . .
C33 C -0.0915(2) -0.2162(2) 0.10395(15) 0.0308(6) Uani 1 1 d . . .
H33A H -0.0059 -0.1826 0.1099 0.037 Uiso 1 1 calc R . .
H33B H -0.1086 -0.2721 0.1211 0.037 Uiso 1 1 calc R . .
C34 C -0.1469(3) -0.2558(2) 0.01972(16) 0.0420(7) Uani 1 1 d . . .
H34A H -0.1165 -0.3023 -0.0112 0.063 Uiso 1 1 calc R . .
H34B H -0.1285 -0.2007 0.0022 0.063 Uiso 1 1 calc R . .
H34C H -0.2315 -0.2899 0.0135 0.063 Uiso 1 1 calc R . .
C35 C 0.2158(2) 0.12021(19) 0.11942(14) 0.0279(5) Uani 1 1 d . . .
H35A H 0.1298 0.0933 0.1119 0.033 Uiso 1 1 calc R . .
H35B H 0.2425 0.1756 0.1013 0.033 Uiso 1 1 calc R . .
C36 C 0.2508(3) 0.0394(2) 0.07006(16) 0.0359(6) Uani 1 1 d . . .
H36A H 0.3368 0.0665 0.0768 0.043 Uiso 1 1 calc R . .
H36B H 0.2251 -0.0157 0.0885 0.043 Uiso 1 1 calc R . .
C37 C 0.1989(3) -0.0005(2) -0.01522(17) 0.0496(8) Uani 1 1 d . . .
H37A H 0.2243 -0.0518 -0.0442 0.074 Uiso 1 1 calc R . .
H37B H 0.2253 0.0535 -0.0342 0.074 Uiso 1 1 calc R . .
H37C H 0.1138 -0.0289 -0.0225 0.074 Uiso 1 1 calc R . .
C38 C -0.0055(2) 0.32480(18) 0.15934(14) 0.0252(5) Uani 1 1 d . . .
H38A H 0.0611 0.3404 0.1326 0.030 Uiso 1 1 calc R . .
H38B H -0.0402 0.2524 0.1462 0.030 Uiso 1 1 calc R . .
C39 C -0.0960(2) 0.3529(2) 0.12901(15) 0.0318(6) Uani 1 1 d . . .
H39A H -0.1600 0.3427 0.1585 0.038 Uiso 1 1 calc R . .
H39B H -0.0597 0.4239 0.1374 0.038 Uiso 1 1 calc R . .
C40 C -0.1457(3) 0.2920(2) 0.04362(17) 0.0435(7) Uani 1 1 d . . .
H40A H -0.2033 0.3122 0.0262 0.065 Uiso 1 1 calc R . .
H40B H -0.1832 0.2217 0.0353 0.065 Uiso 1 1 calc R . .
H40C H -0.0828 0.3028 0.0141 0.065 Uiso 1 1 calc R . .
H1W H 0.6043 0.3387 0.4684 0.061 Uiso 1 1 d . . .
H2W H 0.5344 0.3549 0.5345 0.088 Uiso 1 1 d . . .
O2WA O 0.7621(17) 0.2043(13) 0.6140(10) 0.050(4) Uani 0.15 1 d P B 2

loop_
_atom_site_aniso_label
_atom_site_aniso_U_11
_atom_site_aniso_U_22
_atom_site_aniso_U_33
_atom_site_aniso_U_23
_atom_site_aniso_U_13
_atom_site_aniso_U_12
O1 0.0297(9) 0.0228(9) 0.0291(9) 0.0060(7) 0.0076(7) 0.0158(8)
C1 0.0255(12) 0.0251(12) 0.0213(11) 0.0067(10) 0.0033(9) 0.0168(10)
O1I 0.0450(18) 0.235(5) 0.067(2) -0.016(3) -0.0026(15) 0.044(3)
C1I 0.115(5) 0.107(5) 0.101(4) 0.025(4) 0.022(4) 0.030(4)
O1P 0.0474(13) 0.0515(13) 0.0393(12) 0.0117(10) 0.0070(10) 0.0276(11)
N1P 0.0312(12) 0.0305(12) 0.0327(12) 0.0084(10) 0.0041(10) 0.0127(10)
C1P 0.0359(15) 0.0321(14) 0.0314(14) 0.0115(12) 0.0076(12) 0.0131(12)
O1W 0.0278(9) 0.0299(9) 0.0270(9) 0.0062(7) 0.0021(7) 0.0165(8)
O2 0.0420(11) 0.0294(10) 0.0298(10) 0.0086(8) 0.0162(8) 0.0220(9)
C2 0.0239(12) 0.0283(12) 0.0199(11) 0.0080(10) 0.0035(9) 0.0167(10)
C2I 0.154(6) 0.087(4) 0.079(4) 0.020(3) -0.016(4) 0.060(4)
O2P 0.0369(10) 0.0279(9) 0.0262(9) 0.0071(8) 0.0057(8) 0.0159(8)
N2P 0.0351(12) 0.0324(12) 0.0282(12) 0.0113(10) 0.0063(10) 0.0143(10)
C2P 0.0374(15) 0.0315(14) 0.0291(14) 0.0130(11) 0.0072(12) 0.0094(12)
O2W 0.0369(14) 0.0374(15) 0.0326(13) 0.0104(11) 0.0029(12) 0.0183(12)
O3 0.0428(11) 0.0313(10) 0.0402(11) 0.0192(9) 0.0240(9) 0.0245(9)
C3 0.0242(12) 0.0230(12) 0.0240(12) 0.0081(10) 0.0012(9) 0.0136(10)
C3I 0.121(5) 0.141(6) 0.141(6) 0.066(5) 0.004(4) 0.061(5)
N3P 0.0353(13) 0.0262(11) 0.0290(12) 0.0117(9) 0.0062(10) 0.0060(10)
C3P 0.0340(15) 0.0304(14) 0.0336(14) 0.0160(12) 0.0074(12) 0.0067(12)
O4 0.0363(10) 0.0348(10) 0.0278(9) 0.0127(8) 0.0100(8) 0.0231(9)
C4 0.0295(13) 0.0287(13) 0.0232(12) 0.0075(10) 0.0065(10) 0.0206(11)
N4P 0.0388(13) 0.0340(12) 0.0351(13) 0.0099(10) 0.0061(10) 0.0232(11)
C4P 0.0332(15) 0.0350(15) 0.0368(15) 0.0191(13) 0.0032(12) 0.0082(12)
O5 0.0426(11) 0.0417(11) 0.0252(9) 0.0145(8) 0.0097(8) 0.0272(9)
C5 0.0269(12) 0.0315(13) 0.0270(13) 0.0148(11) 0.0102(10) 0.0196(11)
N5P 0.0295(11) 0.0272(11) 0.0243(11) 0.0082(9) 0.0054(9) 0.0163(9)
C5P 0.0352(16) 0.0407(16) 0.0494(18) 0.0238(14) 0.0075(13) 0.0140(13)
O6 0.0415(11) 0.0304(10) 0.0253(9) 0.0118(8) 0.0073(8) 0.0235(8)
C6 0.0215(12) 0.0258(12) 0.0243(12) 0.0096(10) 0.0016(9) 0.0138(10)
N6P 0.0257(11) 0.0232(10) 0.0283(11) 0.0098(9) 0.0058(9) 0.0122(9)
C6P 0.0375(16) 0.0448(17) 0.0450(17) 0.0262(15) -0.0025(13) 0.0080(14)
O7 0.0376(10) 0.0319(10) 0.0291(10) 0.0141(8) 0.0054(8) 0.0214(9)
C7 0.0247(12) 0.0274(13) 0.0295(13) 0.0098(11) 0.0057(10) 0.0143(11)
C7P 0.0406(17) 0.0399(16) 0.0346(15) 0.0158(13) 0.0000(13) 0.0070(14)
O8 0.0365(11) 0.0478(12) 0.0452(12) 0.0204(10) -0.0017(9) 0.0266(10)
C8 0.0255(12) 0.0221(12) 0.0252(12) 0.0090(10) 0.0039(10) 0.0094(10)
C8P 0.0342(15) 0.0354(15) 0.0337(15) 0.0159(12) 0.0035(12) 0.0042(12)
O9 0.0248(9) 0.0318(10) 0.0445(11) 0.0095(9) 0.0001(8) 0.0163(8)
C9 0.0233(12) 0.0225(12) 0.0294(13) 0.0112(10) 0.0058(10) 0.0094(10)
C9P 0.0409(17) 0.0388(16) 0.0308(15) 0.0104(13) 0.0068(12) 0.0084(13)
O10 0.0236(9) 0.0267(9) 0.0281(9) 0.0055(7) -0.0003(7) 0.0149(8)
C10 0.0278(13) 0.0240(12) 0.0300(13) 0.0099(10) 0.0103(10) 0.0134(10)
C10P 0.0450(17) 0.0372(16) 0.0347(16) 0.0097(13) 0.0094(13) 0.0161(14)
O11 0.0291(9) 0.0244(9) 0.0247(9) 0.0043(7) -0.0014(7) 0.0130(8)
C11 0.0284(13) 0.0263(13) 0.0253(12) 0.0118(10) 0.0083(10) 0.0125(11)
C11P 0.0317(14) 0.0239(12) 0.0265(13) 0.0092(10) 0.0044(11) 0.0081(11)
O12 0.0273(9) 0.0274(9) 0.0250(9) 0.0031(7) 0.0007(7) 0.0170(8)
C12 0.0279(13) 0.0208(12) 0.0270(12) 0.0102(10) 0.0042(10) 0.0114(10)
C12P 0.0451(17) 0.0327(14) 0.0325(14) 0.0150(12) 0.0064(12) 0.0204(13)
C13 0.0248(12) 0.0192(11) 0.0269(12) 0.0077(10) 0.0044(10) 0.0085(10)
C13P 0.0429(16) 0.0305(14) 0.0289(14) 0.0102(11) 0.0091(12) 0.0179(12)
C14 0.0285(13) 0.0214(12) 0.0246(12) 0.0079(10) 0.0052(10) 0.0134(10)
C14P 0.0322(14) 0.0277(13) 0.0269(13) 0.0094(11) 0.0030(11) 0.0085(11)
C15 0.0268(12) 0.0231(12) 0.0204(11) 0.0046(10) 0.0007(9) 0.0152(10)
C15P 0.0314(14) 0.0350(15) 0.0331(14) 0.0112(12) 0.0001(11) 0.0140(12)
C16 0.0274(13) 0.0204(11) 0.0205(11) 0.0037(9) 0.0019(9) 0.0128(10)
C16P 0.0257(13) 0.0262(13) 0.0277(13) 0.0131(11) 0.0086(10) 0.0090(10)
C17 0.0333(14) 0.0238(12) 0.0235(12) 0.0071(10) 0.0044(10) 0.0163(11)
C17P 0.0234(12) 0.0256(12) 0.0264(13) 0.0109(10) 0.0050(10) 0.0099(10)
C18 0.0338(14) 0.0311(13) 0.0244(13) 0.0061(11) -0.0010(10) 0.0208(12)
C18P 0.0225(12) 0.0265(12) 0.0298(13) 0.0141(11) 0.0070(10) 0.0110(10)
C19 0.0244(12) 0.0285(13) 0.0290(13) 0.0042(11) 0.0020(10) 0.0161(11)
C19P 0.0278(13) 0.0290(13) 0.0289(13) 0.0097(11) 0.0040(10) 0.0148(11)
C20 0.0259(12) 0.0222(12) 0.0231(12) 0.0027(10) 0.0027(10) 0.0151(10)
C20P 0.0350(15) 0.0316(14) 0.0323(14) 0.0089(11) 0.0079(11) 0.0162(12)
C21 0.0248(12) 0.0241(12) 0.0263(13) 0.0061(10) 0.0053(10) 0.0131(10)
C21P 0.0329(14) 0.0335(14) 0.0422(16) 0.0140(12) 0.0136(12) 0.0214(12)
C22 0.0227(12) 0.0227(12) 0.0225(12) 0.0083(10) 0.0040(9) 0.0087(10)
C22P 0.0301(14) 0.0362(15) 0.0394(15) 0.0180(12) 0.0098(12) 0.0204(12)
C23 0.0222(12) 0.0215(12) 0.0263(12) 0.0085(10) 0.0068(10) 0.0097(10)
C23P 0.0251(13) 0.0299(13) 0.0326(14) 0.0160(11) 0.0082(11) 0.0134(11)
C24 0.0205(12) 0.0258(12) 0.0259(12) 0.0099(10) 0.0047(10) 0.0109(10)
C24P 0.0240(13) 0.0348(14) 0.0335(14) 0.0166(12) 0.0040(11) 0.0125(11)
C25 0.0205(11) 0.0243(12) 0.0222(12) 0.0074(10) 0.0037(9) 0.0093(10)
C25P 0.0265(13) 0.0318(14) 0.0247(13) 0.0127(11) 0.0044(10) 0.0085(11)
C26 0.0224(12) 0.0225(12) 0.0242(12) 0.0059(10) 0.0070(9) 0.0117(10)
C26P 0.0277(13) 0.0277(13) 0.0304(13) 0.0121(11) 0.0051(10) 0.0144(11)
C27 0.0209(12) 0.0245(12) 0.0259(12) 0.0112(10) 0.0065(10) 0.0109(10)
C27P 0.0311(14) 0.0328(14) 0.0318(14) 0.0121(11) 0.0081(11) 0.0182(12)
C28 0.0247(12) 0.0232(12) 0.0245(12) 0.0093(10) 0.0067(10) 0.0134(10)
C28P 0.0361(15) 0.0426(16) 0.0317(14) 0.0154(12) 0.0040(12) 0.0213(13)
C29 0.0293(14) 0.0310(14) 0.0355(14) 0.0101(11) 0.0020(11) 0.0169(12)
C29P 0.0404(16) 0.0448(17) 0.0430(17) 0.0191(14) 0.0062(13) 0.0272(14)
C30 0.0316(15) 0.0332(15) 0.0506(18) 0.0057(13) -0.0009(13) 0.0162(13)
C30P 0.0444(17) 0.0382(16) 0.0427(17) 0.0142(13) 0.0071(13) 0.0278(14)
C31 0.055(2) 0.0424(19) 0.068(2) -0.0018(17) -0.0231(18) 0.0237(17)
C32 0.0256(13) 0.0231(12) 0.0254(12) 0.0062(10) 0.0026(10) 0.0103(10)
C33 0.0305(14) 0.0311(14) 0.0264(13) 0.0046(11) 0.0056(11) 0.0139(11)
C34 0.0427(17) 0.0491(18) 0.0296(15) 0.0081(13) 0.0083(13) 0.0202(15)
C35 0.0289(13) 0.0270(13) 0.0298(13) 0.0095(11) 0.0087(11) 0.0145(11)
C36 0.0472(17) 0.0326(15) 0.0318(14) 0.0080(12) 0.0115(12) 0.0242(13)
C37 0.074(2) 0.0473(19) 0.0306(16) 0.0063(14) 0.0129(15) 0.0351(18)
C38 0.0272(13) 0.0279(13) 0.0231(12) 0.0086(10) 0.0050(10) 0.0153(11)
C39 0.0328(14) 0.0381(15) 0.0295(14) 0.0127(12) 0.0050(11) 0.0202(12)
C40 0.0522(19) 0.0534(19) 0.0309(15) 0.0143(14) -0.0012(13) 0.0303(16)
O2WA 0.066(12) 0.052(11) 0.048(9) 0.024(8) 0.003(9) 0.039(10)

loop_
_atom_type_symbol
_atom_type_description
_atom_type_scat_dispersion_real
_atom_type_scat_dispersion_imag
_atom_type_scat_source
C C -0.0020 0.0018 'International Tables Vol C Tables 4.2.6.8 and 6.1.1.4'
H H 0.0000 0.0000 'International Tables Vol C Tables 4.2.6.8 and 6.1.1.4'
N N -0.0030 0.0037 'International Tables Vol C Tables 4.2.6.8 and 6.1.1.4'
O O -0.0041 0.0068 'International Tables Vol C Tables 4.2.6.8 and 6.1.1.4'

loop_
_geom_angle_atom_site_label_1
_geom_angle_atom_site_label_2
_geom_angle_atom_site_label_3
_geom_angle
C3 O1 H1 109.5
C2 C1 C6 123.2(2)
C2 C1 H13 118.4
C6 C1 H13 118.4
C2I O1I H1I 109.5
C2I C1I H1I1 109.5
C2I C1I H1I2 109.5
H1I1 C1I H1I2 109.5
C2I C1I H1I3 109.5
H1I1 C1I H1I3 109.5
H1I2 C1I H1I3 109.5
C11P N1P C15P 116.2(2)
O1P C1P C10P 120.5(3)
O1P C1P C2P 122.4(3)
C10P C1P C2P 117.1(3)
H1W O1W H2W 105.1
C4 O2 H2 109.5
C1 C2 C3 117.5(2)
C1 C2 C28 121.2(2)
C3 C2 C28 121.2(2)
O1I C2I C1I 106.8(5)
O1I C2I C3I 120.2(6)
C1I C2I C3I 119.4(7)
O1I C2I H2I 102.4
C1I C2I H2I 102.4
C3I C2I H2I 102.4
N3P N2P C11P 119.2(2)
N3P N2P H2P 120.4
C11P N2P H2P 120.4
N3P C2P C1P 123.0(3)
N3P C2P C3P 115.7(3)
C1P C2P C3P 121.3(2)
C5 O3 H3 109.5
O1 C3 C4 119.5(2)
O1 C3 C2 119.7(2)
C4 C3 C2 120.6(2)
C2I C3I H3I1 109.5
C2I C3I H3I2 109.5
H3I1 C3I H3I2 109.5
C2I C3I H3I3 109.5
H3I1 C3I H3I3 109.5
H3I2 C3I H3I3 109.5
N2P N3P C2P 117.3(2)
C4P C3P C8P 118.8(3)
C4P C3P C2P 123.2(3)
C8P C3P C2P 118.0(3)
C10 O4 H4 109.5
O2 C4 C5 123.8(2)
O2 C4 C3 116.0(2)
C5 C4 C3 120.2(2)
C26P N4P C30P 116.5(2)
C5P C4P C3P 121.2(3)
C5P C4P H4P 119.4
C3P C4P H4P 119.4
C11 O5 H5 109.5
C4 C5 O3 116.1(2)
C4 C5 C6 121.1(2)
O3 C5 C6 122.7(2)
N6P N5P C26P 119.8(2)
N6P N5P H5P 120.1
C26P N5P H5P 120.1
C4P C5P C6P 120.3(3)
C4P C5P H16 119.9
C6P C5P H16 119.9
C12 O6 H6 109.5
C5 C6 C1 117.1(2)
C5 C6 C7 121.5(2)
C1 C6 C7 121.4(2)
C17P N6P N5P 119.9(2)
C7P C6P C5P 119.1(3)
C7P C6P H6P 120.4
C5P C6P H6P 120.4
C17 O7 H7 109.5
C9 C7 C6 110.5(2)
C9 C7 C29 115.3(2)
C6 C7 C29 110.4(2)
C9 C7 H17 106.7
C6 C7 H17 106.7
C29 C7 H17 106.7
C6P C7P C8P 121.8(3)
C6P C7P H7P 119.1
C8P C7P H7P 119.1
C18 O8 H8 109.5
C13 C8 C9 122.9(2)
C13 C8 H18 118.5
C9 C8 H18 118.5
C7P C8P C3P 118.8(3)
C7P C8P C9P 122.1(3)
C3P C8P C9P 119.1(3)
C19 O9 H9 109.5
C10 C9 C8 117.2(2)
C10 C9 C7 119.8(2)
C8 C9 C7 122.9(2)
C10P C9P C8P 123.6(3)
C10P C9P H9P 118.2
C8P C9P H9P 118.2
C24 O10 H10 109.5
O4 C10 C11 119.3(2)
O4 C10 C9 119.4(2)
C11 C10 C9 121.3(2)
C9P C10P C1P 120.9(3)
C9P C10P H10P 119.5
C1P C10P H10P 119.5
C25 O11 H11 109.5
O5 C11 C10 118.2(2)
O5 C11 C12 121.7(2)
C10 C11 C12 120.1(2)
N1P C11P C12P 124.5(2)
N1P C11P N2P 112.4(2)
C12P C11P N2P 123.1(2)
C26 O12 H12 109.5
O6 C12 C11 114.5(2)
O6 C12 C13 124.8(2)
C11 C12 C13 120.6(2)
C13P C12P C11P 117.8(3)
C13P C12P H12P 121.1
C11P C12P H12P 121.1
C8 C13 C12 117.9(2)
C8 C13 C14 123.0(2)
C12 C13 C14 119.1(2)
C12P C13P C14P 119.2(3)
C12P C13P H13P 120.4
C14P C13P H13P 120.4
C13 C14 C16 110.29(19)
C13 C14 C32 114.2(2)
C16 C14 C32 111.4(2)
C13 C14 H14 106.9
C16 C14 H14 106.9
C32 C14 H14 106.9
C15P C14P C13P 118.7(2)
C15P C14P H14P 120.6
C13P C14P H14P 120.6
C16 C15 C20 123.2(2)
C16 C15 H15 118.4
C20 C15 H15 118.4
N1P C15P C14P 123.6(3)
N1P C15P H15P 118.2
C14P C15P H15P 118.2
C15 C16 C17 117.9(2)
C15 C16 C14 120.5(2)
C17 C16 C14 121.7(2)
O2P C16P C25P 121.4(2)
O2P C16P C17P 120.6(2)
C25P C16P C17P 117.9(2)
C16 C17 O7 118.6(2)
C16 C17 C18 121.1(2)
O7 C17 C18 120.2(2)
N6P C17P C18P 116.6(2)
N6P C17P C16P 123.9(2)
C18P C17P C16P 119.5(2)
O8 C18 C17 116.8(2)
O8 C18 C19 123.5(2)
C17 C18 C19 119.7(2)
C19P C18P C23P 118.8(2)
C19P C18P C17P 122.3(2)
C23P C18P C17P 118.9(2)
O9 C19 C18 116.2(2)
O9 C19 C20 123.2(2)
C18 C19 C20 120.6(2)
C20P C19P C18P 120.9(2)
C20P C19P H19P 119.6
C18P C19P H19P 119.6
C15 C20 C19 117.5(2)
C15 C20 C21 119.7(2)
C19 C20 C21 122.8(2)
C19P C20P C21P 120.5(3)
C19P C20P H20P 119.8
C21P C20P H20P 119.8
C23 C21 C20 109.48(19)
C23 C21 C35 113.6(2)
C20 C21 C35 111.3(2)
C23 C21 H21 107.4
C20 C21 H21 107.4
C35 C21 H21 107.4
C22P C21P C20P 119.7(2)
C22P C21P H21P 120.1
C20P C21P H21P 120.1
C23 C22 C27 123.3(2)
C23 C22 H22 118.3
C27 C22 H22 118.3
C21P C22P C23P 120.8(2)
C21P C22P H22P 119.6
C23P C22P H22P 119.6
C22 C23 C24 117.6(2)
C22 C23 C21 123.6(2)
C24 C23 C21 118.7(2)
C22P C23P C18P 119.3(2)
C22P C23P C24P 121.0(2)
C18P C23P C24P 119.6(2)
O10 C24 C25 120.0(2)
O10 C24 C23 118.9(2)
C25 C24 C23 121.1(2)
C25P C24P C23P 122.7(2)
C25P C24P H24P 118.6
C23P C24P H24P 118.6
O11 C25 C24 115.8(2)
O11 C25 C26 124.0(2)
C24 C25 C26 120.1(2)
C24P C25P C16P 121.4(2)
C24P C25P H25P 119.3
C16P C25P H25P 119.3
O12 C26 C25 115.6(2)
O12 C26 C27 123.7(2)
C25 C26 C27 120.7(2)
N4P C26P N5P 114.3(2)
N4P C26P C27P 123.8(2)
N5P C26P C27P 121.9(2)
C26 C27 C22 117.2(2)
C26 C27 C28 120.9(2)
C22 C27 C28 121.9(2)
C28P C27P C26P 117.7(2)
C28P C27P H27P 121.1
C26P C27P H27P 121.1
C27 C28 C2 110.21(19)
C27 C28 C38 112.45(19)
C2 C28 C38 111.2(2)
C27 C28 H28 107.6
C2 C28 H28 107.6
C38 C28 H28 107.6
C27P C28P C29P 119.6(3)
C27P C28P H28P 120.2
C29P C28P H28P 120.2
C30 C29 C7 114.6(2)
C30 C29 H29A 108.6
C7 C29 H29A 108.6
C30 C29 H29B 108.6
C7 C29 H29B 108.6
H29A C29 H29B 107.6
C30P C29P C28P 118.5(3)
C30P C29P H29P 120.8
C28P C29P H29P 120.8
C31 C30 C29 111.8(3)
C31 C30 H30A 109.3
C29 C30 H30A 109.3
C31 C30 H30B 109.3
C29 C30 H30B 109.3
H30A C30 H30B 107.9
N4P C30P C29P 124.0(3)
N4P C30P H30P 118.0
C29P C30P H30P 118.0
C30 C31 H31A 109.5
C30 C31 H31B 109.5
H31A C31 H31B 109.5
C30 C31 H31C 109.5
H31A C31 H31C 109.5
H31B C31 H31C 109.5
C14 C32 C33 112.0(2)
C14 C32 H32A 109.2
C33 C32 H32A 109.2
C14 C32 H32B 109.2
C33 C32 H32B 109.2
H32A C32 H32B 107.9
C34 C33 C32 111.9(2)
C34 C33 H33A 109.2
C32 C33 H33A 109.2
C34 C33 H33B 109.2
C32 C33 H33B 109.2
H33A C33 H33B 107.9
C33 C34 H34A 109.5
C33 C34 H34B 109.5
H34A C34 H34B 109.5
C33 C34 H34C 109.5
H34A C34 H34C 109.5
H34B C34 H34C 109.5
C36 C35 C21 113.5(2)
C36 C35 H35A 108.9
C21 C35 H35A 108.9
C36 C35 H35B 108.9
C21 C35 H35B 108.9
H35A C35 H35B 107.7
C37 C36 C35 112.8(2)
C37 C36 H36A 109.0
C35 C36 H36A 109.0
C37 C36 H36B 109.0
C35 C36 H36B 109.0
H36A C36 H36B 107.8
C36 C37 H37A 109.5
C36 C37 H37B 109.5
H37A C37 H37B 109.5
C36 C37 H37C 109.5
H37A C37 H37C 109.5
H37B C37 H37C 109.5
C39 C38 C28 113.9(2)
C39 C38 H38A 108.8
C28 C38 H38A 108.8
C39 C38 H38B 108.8
C28 C38 H38B 108.8
H38A C38 H38B 107.7
C40 C39 C38 111.9(2)
C40 C39 H39A 109.2
C38 C39 H39A 109.2
C40 C39 H39B 109.2
C38 C39 H39B 109.2
H39A C39 H39B 107.9
C39 C40 H40A 109.5
C39 C40 H40B 109.5
H40A C40 H40B 109.5
C39 C40 H40C 109.5
H40A C40 H40C 109.5
H40B C40 H40C 109.5

loop_
_geom_bond_atom_site_label_1
_geom_bond_atom_site_label_2
_geom_bond_distance
O1 C3 1.373(3)
O1 H1 0.8400
C1 C2 1.391(3)
C1 C6 1.395(3)
C1 H13 0.9500
O1I C2I 1.287(6)
O1I H1I 0.8400
C1I C2I 1.423(6)
C1I H1I1 0.9800
C1I H1I2 0.9800
C1I H1I3 0.9800
O1P C1P 1.252(3)
N1P C11P 1.333(3)
N1P C15P 1.346(3)
C1P C10P 1.449(4)
C1P C2P 1.452(4)
O1W H1W 0.9826
O1W H2W 0.9747
O2 C4 1.371(3)
O2 H2 0.8400
C2 C3 1.395(3)
C2 C28 1.528(3)
C2I C3I 1.434(8)
C2I H2I 1.0000
O2P C16P 1.260(3)
N2P N3P 1.294(3)
N2P C11P 1.401(3)
N2P H2P 0.8800
C2P N3P 1.351(3)
C2P C3P 1.453(4)
O3 C5 1.384(3)
O3 H3 0.8400
C3 C4 1.388(3)
C3I H3I1 0.9800
C3I H3I2 0.9800
C3I H3I3 0.9800
C3P C4P 1.398(4)
C3P C8P 1.423(4)
O4 C10 1.382(3)
O4 H4 0.8400
C4 C5 1.383(4)
N4P C26P 1.339(3)
N4P C30P 1.344(4)
C4P C5P 1.366(4)
C4P H4P 0.9500
O5 C11 1.373(3)
O5 H5 0.8400
C5 C6 1.392(3)
N5P N6P 1.315(3)
N5P C26P 1.387(3)
N5P H5P 0.8800
C5P C6P 1.409(4)
C5P H16 0.9500
O6 C12 1.377(3)
O6 H6 0.8400
C6 C7 1.524(3)
N6P C17P 1.314(3)
C6P C7P 1.374(5)
C6P H6P 0.9500
O7 C17 1.387(3)
O7 H7 0.8400
C7 C9 1.522(3)
C7 C29 1.533(4)
C7 H17 1.0000
C7P C8P 1.392(4)
C7P H7P 0.9500
O8 C18 1.366(3)
O8 H8 0.8400
C8 C13 1.389(3)
C8 C9 1.399(3)
C8 H18 0.9500
C8P C9P 1.432(4)
O9 C19 1.377(3)
O9 H9 0.8400
C9 C10 1.394(3)
C9P C10P 1.339(4)
C9P H9P 0.9500
O10 C24 1.367(3)
O10 H10 0.8400
C10 C11 1.383(3)
C10P H10P 0.9500
O11 C25 1.370(3)
O11 H11 0.8400
C11 C12 1.387(3)
C11P C12P 1.384(4)
O12 C26 1.384(3)
O12 H12 0.8400
C12 C13 1.395(3)
C12P C13P 1.378(4)
C12P H12P 0.9500
C13 C14 1.522(3)
C13P C14P 1.379(4)
C13P H13P 0.9500
C14 C16 1.522(3)
C14 C32 1.524(3)
C14 H14 1.0000
C14P C15P 1.374(4)
C14P H14P 0.9500
C15 C16 1.383(3)
C15 C20 1.390(3)
C15 H15 0.9500
C15P H15P 0.9500
C16 C17 1.386(3)
C16P C25P 1.439(4)
C16P C17P 1.470(3)
C17 C18 1.389(4)
C17P C18P 1.465(3)
C18 C19 1.392(4)
C18P C19P 1.394(4)
C18P C23P 1.412(3)
C19 C20 1.397(3)
C19P C20P 1.379(4)
C19P H19P 0.9500
C20 C21 1.526(4)
C20P C21P 1.391(4)
C20P H20P 0.9500
C21 C23 1.524(3)
C21 C35 1.530(3)
C21 H21 1.0000
C21P C22P 1.375(4)
C21P H21P 0.9500
C22 C23 1.388(3)
C22 C27 1.400(3)
C22 H22 0.9500
C22P C23P 1.403(4)
C22P H22P 0.9500
C23 C24 1.390(3)
C23P C24P 1.438(4)
C24 C25 1.389(3)
C24P C25P 1.343(4)
C24P H24P 0.9500
C25 C26 1.392(3)
C25P H25P 0.9500
C26 C27 1.400(3)
C26P C27P 1.391(4)
C27 C28 1.525(3)
C27P C28P 1.377(4)
C27P H27P 0.9500
C28 C38 1.537(3)
C28 H28 1.0000
C28P C29P 1.380(4)
C28P H28P 0.9500
C29 C30 1.523(4)
C29 H29A 0.9900
C29 H29B 0.9900
C29P C30P 1.369(4)
C29P H29P 0.9500
C30 C31 1.515(5)
C30 H30A 0.9900
C30 H30B 0.9900
C30P H30P 0.9500
C31 H31A 0.9800
C31 H31B 0.9800
C31 H31C 0.9800
C32 C33 1.532(3)
C32 H32A 0.9900
C32 H32B 0.9900
C33 C34 1.510(4)
C33 H33A 0.9900
C33 H33B 0.9900
C34 H34A 0.9800
C34 H34B 0.9800
C34 H34C 0.9800
C35 C36 1.525(3)
C35 H35A 0.9900
C35 H35B 0.9900
C36 C37 1.516(4)
C36 H36A 0.9900
C36 H36B 0.9900
C37 H37A 0.9800
C37 H37B 0.9800
C37 H37C 0.9800
C38 C39 1.522(3)
C38 H38A 0.9900
C38 H38B 0.9900
C39 C40 1.515(4)
C39 H39A 0.9900
C39 H39B 0.9900
C40 H40A 0.9800
C40 H40B 0.9800
C40 H40C 0.9800

loop_
_geom_torsion_atom_site_label_1
_geom_torsion_atom_site_label_2
_geom_torsion_atom_site_label_3
_geom_torsion_atom_site_label_4
_geom_torsion
C6 C1 C2 C3 -0.2(3)
C6 C1 C2 C28 177.6(2)
O1P C1P C2P N3P 1.5(4)
C10P C1P C2P N3P -177.7(3)
O1P C1P C2P C3P 180.0(3)
C10P C1P C2P C3P 0.7(4)
C1 C2 C3 O1 178.6(2)
C28 C2 C3 O1 0.8(3)
C1 C2 C3 C4 2.4(3)
C28 C2 C3 C4 -175.3(2)
C11P N2P N3P C2P 174.2(2)
C1P C2P N3P N2P -1.3(4)
C3P C2P N3P N2P -179.8(2)
N3P C2P C3P C4P -0.3(4)
C1P C2P C3P C4P -178.8(3)
N3P C2P C3P C8P 179.7(2)
C1P C2P C3P C8P 1.2(4)
O1 C3 C4 O2 3.1(3)
C2 C3 C4 O2 179.2(2)
O1 C3 C4 C5 -177.7(2)
C2 C3 C4 C5 -1.6(4)
C8P C3P C4P C5P -0.1(4)
C2P C3P C4P C5P 179.9(3)
O2 C4 C5 O3 -4.0(4)
C3 C4 C5 O3 176.8(2)
O2 C4 C5 C6 177.5(2)
C3 C4 C5 C6 -1.7(4)
C3P C4P C5P C6P 0.9(4)
C4 C5 C6 C1 3.8(3)
O3 C5 C6 C1 -174.5(2)
C4 C5 C6 C7 -176.7(2)
O3 C5 C6 C7 5.0(4)
C2 C1 C6 C5 -2.9(3)
C2 C1 C6 C7 177.6(2)
C26P N5P N6P C17P 176.9(2)
C4P C5P C6P C7P 0.1(4)
C5 C6 C7 C9 -104.9(3)
C1 C6 C7 C9 74.6(3)
C5 C6 C7 C29 126.3(2)
C1 C6 C7 C29 -54.2(3)
C5P C6P C7P C8P -1.9(4)
C6P C7P C8P C3P 2.6(4)
C6P C7P C8P C9P -177.4(3)
C4P C3P C8P C7P -1.5(4)
C2P C3P C8P C7P 178.4(3)
C4P C3P C8P C9P 178.5(3)
C2P C3P C8P C9P -1.5(4)
C13 C8 C9 C10 0.1(4)
C13 C8 C9 C7 176.2(2)
C6 C7 C9 C10 76.8(3)
C29 C7 C9 C10 -157.1(2)
C6 C7 C9 C8 -99.2(3)
C29 C7 C9 C8 26.9(3)
C7P C8P C9P C10P 179.9(3)
C3P C8P C9P C10P -0.1(4)
C8 C9 C10 O4 -179.9(2)
C7 C9 C10 O4 3.9(3)
C8 C9 C10 C11 0.5(4)
C7 C9 C10 C11 -175.8(2)
C8P C9P C10P C1P 2.1(5)
O1P C1P C10P C9P 178.3(3)
C2P C1P C10P C9P -2.4(4)
O4 C10 C11 O5 -1.9(4)
C9 C10 C11 O5 177.7(2)
O4 C10 C11 C12 179.9(2)
C9 C10 C11 C12 -0.5(4)
C15P N1P C11P C12P -2.1(4)
C15P N1P C11P N2P 176.8(2)
N3P N2P C11P N1P -175.1(2)
N3P N2P C11P C12P 3.9(4)
O5 C11 C12 O6 0.6(3)
C10 C11 C12 O6 178.7(2)
O5 C11 C12 C13 -178.2(2)
C10 C11 C12 C13 -0.1(4)
N1P C11P C12P C13P 1.4(4)
N2P C11P C12P C13P -177.4(2)
C9 C8 C13 C12 -0.6(4)
C9 C8 C13 C14 -179.1(2)
O6 C12 C13 C8 -178.1(2)
C11 C12 C13 C8 0.6(4)
O6 C12 C13 C14 0.5(4)
C11 C12 C13 C14 179.2(2)
C11P C12P C13P C14P 0.2(4)
C8 C13 C14 C16 106.7(3)
C12 C13 C14 C16 -71.8(3)
C8 C13 C14 C32 -19.6(3)
C12 C13 C14 C32 161.9(2)
C12P C13P C14P C15P -0.9(4)
C11P N1P C15P C14P 1.4(4)
C13P C14P C15P N1P 0.0(4)
C20 C15 C16 C17 1.1(3)
C20 C15 C16 C14 -178.9(2)
C13 C14 C16 C15 -74.5(3)
C32 C14 C16 C15 53.3(3)
C13 C14 C16 C17 105.5(3)
C32 C14 C16 C17 -126.7(2)
C15 C16 C17 O7 178.1(2)
C14 C16 C17 O7 -1.9(3)
C15 C16 C17 C18 0.7(3)
C14 C16 C17 C18 -179.3(2)
N5P N6P C17P C18P 178.8(2)
N5P N6P C17P C16P -1.5(4)
O2P C16P C17P N6P -2.2(4)
C25P C16P C17P N6P 178.2(2)
O2P C16P C17P C18P 177.5(2)
C25P C16P C17P C18P -2.1(3)
C16 C17 C18 O8 179.5(2)
O7 C17 C18 O8 2.1(3)
C16 C17 C18 C19 -0.4(4)
O7 C17 C18 C19 -177.8(2)
N6P C17P C18P C19P 1.0(4)
C16P C17P C18P C19P -178.7(2)
N6P C17P C18P C23P -178.6(2)
C16P C17P C18P C23P 1.7(3)
O8 C18 C19 O9 -1.7(4)
C17 C18 C19 O9 178.2(2)
O8 C18 C19 C20 178.5(2)
C17 C18 C19 C20 -1.6(4)
C23P C18P C19P C20P -0.3(4)
C17P C18P C19P C20P -179.9(2)
C16 C15 C20 C19 -3.1(3)
C16 C15 C20 C21 177.2(2)
O9 C19 C20 C15 -176.6(2)
C18 C19 C20 C15 3.3(3)
O9 C19 C20 C21 3.2(4)
C18 C19 C20 C21 -177.0(2)
C18P C19P C20P C21P 0.4(4)
C15 C20 C21 C23 72.4(3)
C19 C20 C21 C23 -107.4(3)
C15 C20 C21 C35 -54.1(3)
C19 C20 C21 C35 126.2(2)
C19P C20P C21P C22P -0.2(4)
C20P C21P C22P C23P 0.0(4)
C27 C22 C23 C24 0.9(4)
C27 C22 C23 C21 178.4(2)
C20 C21 C23 C22 -105.5(3)
C35 C21 C23 C22 19.6(3)
C20 C21 C23 C24 72.1(3)
C35 C21 C23 C24 -162.8(2)
C21P C22P C23P C18P 0.1(4)
C21P C22P C23P C24P -179.9(2)
C19P C18P C23P C22P 0.1(4)
C17P C18P C23P C22P 179.7(2)
C19P C18P C23P C24P -180.0(2)
C17P C18P C23P C24P -0.3(4)
C22 C23 C24 O10 177.6(2)
C21 C23 C24 O10 -0.1(3)
C22 C23 C24 C25 -0.3(4)
C21 C23 C24 C25 -178.0(2)
C22P C23P C24P C25P 179.4(3)
C18P C23P C24P C25P -0.6(4)
O10 C24 C25 O11 -3.5(3)
C23 C24 C25 O11 174.4(2)
O10 C24 C25 C26 -179.7(2)
C23 C24 C25 C26 -1.8(4)
C23P C24P C25P C16P 0.1(4)
O2P C16P C25P C24P -178.4(2)
C17P C16P C25P C24P 1.3(4)
O11 C25 C26 O12 7.0(3)
C24 C25 C26 O12 -177.2(2)
O11 C25 C26 C27 -172.4(2)
C24 C25 C26 C27 3.5(4)
C30P N4P C26P N5P 178.9(2)
C30P N4P C26P C27P -0.9(4)
N6P N5P C26P N4P 176.9(2)
N6P N5P C26P C27P -3.3(4)
O12 C26 C27 C22 177.8(2)
C25 C26 C27 C22 -2.9(4)
O12 C26 C27 C28 -5.5(4)
C25 C26 C27 C28 173.8(2)
C23 C22 C27 C26 0.7(4)
C23 C22 C27 C28 -175.9(2)
N4P C26P C27P C28P 0.8(4)
N5P C26P C27P C28P -179.0(2)
C26 C27 C28 C2 -70.7(3)
C22 C27 C28 C2 105.9(2)
C26 C27 C28 C38 164.6(2)
C22 C27 C28 C38 -18.9(3)
C1 C2 C28 C27 -74.8(3)
C3 C2 C28 C27 102.8(2)
C1 C2 C28 C38 50.6(3)
C3 C2 C28 C38 -131.7(2)
C26P C27P C28P C29P 0.2(4)
C9 C7 C29 C30 61.6(3)
C6 C7 C29 C30 -172.2(2)
C27P C28P C29P C30P -1.0(4)
C7 C29 C30 C31 176.9(2)
C26P N4P C30P C29P 0.0(4)
C28P C29P C30P N4P 0.9(5)
C13 C14 C32 C33 -173.3(2)
C16 C14 C32 C33 61.0(3)
C14 C32 C33 C34 179.1(2)
C23 C21 C35 C36 172.1(2)
C20 C21 C35 C36 -63.7(3)
C21 C35 C36 C37 179.1(2)
C27 C28 C38 C39 -173.9(2)
C2 C28 C38 C39 62.0(3)
C28 C38 C39 C40 -175.0(2)
